data_2234037
loop_
_publ_author_name
'He, Xue-Jun'
'Qiu, Jiang-Kai'
'Jia, Yu-Chi'
'Wang, De-Cai'
'Ou-Yang, Ping-Kai'

_publ_section_title
;
 2-(Hydroxymethyl)pyridin-3-ol
;
_journal_coeditor_code XU5437
_journal_issue 3
_journal_name_full 'Acta Crystallographica Section E'
_journal_page_first o722
_journal_paper_doi 10.1107/S1600536812002759
_journal_volume 68
_journal_year 2012
_chemical_formula_iupac 'C6 H7 N O2'
_chemical_formula_moiety 'C6 H7 N O2'
_chemical_formula_sum 'C6 H7 N O2'
_chemical_formula_weight 125.13
_chemical_name_systematic
;
2-(Hydroxymethyl)pyridin-3-ol
;
_space_group_IT_number 14
_symmetry_cell_setting monoclinic
_symmetry_space_group_name_Hall '-P 2yn'
_symmetry_space_group_name_H-M 'P 1 21/n 1'
_atom_sites_solution_hydrogens geom
_atom_sites_solution_primary direct
_atom_sites_solution_secondary difmap
_audit_creation_method SHELXL97
_cell_angle_alpha 90.00
_cell_angle_beta 100.30(3)
_cell_angle_gamma 90.00
_cell_formula_units_Z 4
_cell_length_a 7.0430(14)
_cell_length_b 7.1280(14)
_cell_length_c 12.264(3)
_cell_measurement_reflns_used 25
_cell_measurement_temperature 293(2)
_cell_measurement_theta_max 13
_cell_measurement_theta_min 9
_cell_volume 605.8(2)
_computing_cell_refinement 'CAD-4 EXPRESS (Enraf--Nonius, 1994)'
_computing_data_collection 'CAD-4 EXPRESS (Enraf--Nonius, 1994)'
_computing_data_reduction 'XCAD4 (Harms & Wocadlo, 1995)'
_computing_molecular_graphics 'SHELXTL (Sheldrick, 2008)'
_computing_publication_material 'SHELXTL (Sheldrick, 2008)'
_computing_structure_refinement 'SHELXTL (Sheldrick, 2008)'
_computing_structure_solution 'SHELXTL (Sheldrick, 2008)'
_diffrn_ambient_temperature 293(2)
_diffrn_measured_fraction_theta_full 1.000
_diffrn_measured_fraction_theta_max 1.000
_diffrn_measurement_device_type 'Enraf--Nonius CAD-4'
_diffrn_measurement_method \w/2\q
_diffrn_radiation_monochromator graphite
_diffrn_radiation_source 'fine-focus sealed tube'
_diffrn_radiation_type MoK\a
_diffrn_radiation_wavelength 0.71073
_diffrn_reflns_av_R_equivalents 0.0283
_diffrn_reflns_av_sigmaI/netI 0.0277
_diffrn_reflns_limit_h_max 8
_diffrn_reflns_limit_h_min 0
_diffrn_reflns_limit_k_max 8
_diffrn_reflns_limit_k_min -8
_diffrn_reflns_limit_l_max 14
_diffrn_reflns_limit_l_min -14
_diffrn_reflns_number 2263
_diffrn_reflns_theta_full 25.19
_diffrn_reflns_theta_max 25.19
_diffrn_reflns_theta_min 3.12
_diffrn_standards_decay_% 1
_diffrn_standards_interval_count 200
_diffrn_standards_interval_time 2
_diffrn_standards_number 3
_exptl_absorpt_coefficient_mu 0.104
_exptl_absorpt_correction_T_max 0.9896
_exptl_absorpt_correction_T_min 0.9694
_exptl_absorpt_correction_type psi-scan
_exptl_absorpt_process_details '(XCAD4; Harms & Wocadlo, 1995)'
_exptl_crystal_colour colourless
_exptl_crystal_density_diffrn 1.372
_exptl_crystal_density_method 'not measured'
_exptl_crystal_description block
_exptl_crystal_F_000 264
_exptl_crystal_size_max 0.30
_exptl_crystal_size_mid 0.20
_exptl_crystal_size_min 0.10
_refine_diff_density_max 0.183
_refine_diff_density_min -0.145
_refine_ls_extinction_coef 0.67(5)
_refine_ls_extinction_expression Fc^*^=kFc[1+0.001xFc^2^\l^3^/sin(2\q)]^-1/4^
_refine_ls_extinction_method 'SHELXTL (Sheldrick, 2008)'
_refine_ls_goodness_of_fit_ref 0.994
_refine_ls_hydrogen_treatment constr
_refine_ls_matrix_type full
_refine_ls_number_parameters 85
_refine_ls_number_reflns 1089
_refine_ls_number_restraints 0
_refine_ls_restrained_S_all 0.994
_refine_ls_R_factor_all 0.0431
_refine_ls_R_factor_gt 0.0355
_refine_ls_shift/su_max 0.000
_refine_ls_shift/su_mean 0.000
_refine_ls_structure_factor_coef Fsqd
_refine_ls_weighting_details 'calc w = 1/[\s^2^(Fo^2^)+(0.1000P)^2^+0.0690P] where P=(Fo^2^+2Fc^2^)/3'
_refine_ls_weighting_scheme calc
_refine_ls_wR_factor_gt 0.1273
_refine_ls_wR_factor_ref 0.1362
_reflns_number_gt 932
_reflns_number_total 1089
_reflns_threshold_expression I>2\s(I)
_cod_data_source_file xu5437.cif
_cod_data_source_block I
_cod_original_sg_symbol_H-M 'P 21/n'
_cod_database_code 2234037
_cod_database_fobs_code 2234037

loop_
_symmetry_equiv_pos_as_xyz
'x, y, z'
'-x+1/2, y+1/2, -z+1/2'
'-x, -y, -z'
'x-1/2, -y-1/2, z-1/2'

loop_
_atom_site_type_symbol
_atom_site_label
_atom_site_fract_x
_atom_site_fract_y
_atom_site_fract_z
_atom_site_U_iso_or_equiv
_atom_site_adp_type
_atom_site_calc_flag
_atom_site_refinement_flags
_atom_site_occupancy
_atom_site_symmetry_multiplicity
N N 0.59730(19) 0.28061(17) 0.05259(10) 0.0374(4) Uani d . 1 1
O O1 0.21831(16) 0.3738(2) 0.20521(9) 0.0531(5) Uani d . 1 1
H H1A 0.2217 0.4225 0.2661 0.080 Uiso calc R 1 1
C C1 0.7372(2) 0.3911(2) 0.10511(13) 0.0418(5) Uani d . 1 1
H H1B 0.8548 0.3932 0.0807 0.050 Uiso calc R 1 1
O O2 0.27768(19) -0.02901(16) 0.08581(9) 0.0504(5) Uani d . 1 1
H H2A 0.3277 -0.1099 0.0527 0.076 Uiso calc R 1 1
C C2 0.7152(2) 0.5019(2) 0.19373(13) 0.0436(5) Uani d . 1 1
H H2B 0.8160 0.5772 0.2284 0.052 Uiso calc R 1 1
C C3 0.5409(2) 0.4995(2) 0.23031(13) 0.0410(5) Uani d . 1 1
H H3A 0.5223 0.5731 0.2901 0.049 Uiso calc R 1 1
C C4 0.3939(2) 0.3855(2) 0.17644(12) 0.0358(5) Uani d . 1 1
C C5 0.4270(2) 0.2764(2) 0.08702(11) 0.0340(5) Uani d . 1 1
C C6 0.2761(2) 0.1456(2) 0.02825(13) 0.0421(5) Uani d . 1 1
H H6A 0.1500 0.2034 0.0225 0.050 Uiso calc R 1 1
H H6B 0.2994 0.1228 -0.0462 0.050 Uiso calc R 1 1

loop_
_atom_site_aniso_label
_atom_site_aniso_U_11
_atom_site_aniso_U_22
_atom_site_aniso_U_33
_atom_site_aniso_U_12
_atom_site_aniso_U_13
_atom_site_aniso_U_23
N 0.0432(8) 0.0343(7) 0.0360(7) 0.0046(5) 0.0108(5) 0.0008(5)
O1 0.0435(8) 0.0704(9) 0.0487(8) -0.0087(6) 0.0176(5) -0.0177(6)
C1 0.0383(9) 0.0407(9) 0.0478(10) 0.0024(7) 0.0115(7) 0.0030(7)
O2 0.0729(9) 0.0392(7) 0.0462(7) -0.0084(6) 0.0299(6) -0.0068(5)
C2 0.0415(9) 0.0399(9) 0.0471(10) -0.0041(7) 0.0020(7) -0.0038(6)
C3 0.0462(9) 0.0392(8) 0.0377(9) 0.0008(7) 0.0076(7) -0.0074(6)
C4 0.0381(9) 0.0362(8) 0.0336(8) 0.0030(6) 0.0078(6) 0.0003(6)
C5 0.0416(9) 0.0318(8) 0.0284(8) 0.0033(6) 0.0053(6) 0.0034(5)
C6 0.0472(10) 0.0421(9) 0.0371(8) -0.0027(7) 0.0078(7) -0.0049(6)

loop_
_atom_type_symbol
_atom_type_description
_atom_type_scat_dispersion_real
_atom_type_scat_dispersion_imag
_atom_type_scat_source
C C 0.0033 0.0016 'International Tables Vol C Tables 4.2.6.8 and 6.1.1.4'
H H 0.0000 0.0000 'International Tables Vol C Tables 4.2.6.8 and 6.1.1.4'
N N 0.0061 0.0033 'International Tables Vol C Tables 4.2.6.8 and 6.1.1.4'
O O 0.0106 0.0060 'International Tables Vol C Tables 4.2.6.8 and 6.1.1.4'

loop_
_geom_angle_atom_site_label_1
_geom_angle_atom_site_label_2
_geom_angle_atom_site_label_3
_geom_angle
C1 N C5 119.08(12)
C4 O1 H1A 109.5
N C1 C2 122.91(15)
N C1 H1B 118.5
C2 C1 H1B 118.5
C6 O2 H2A 109.5
C1 C2 C3 118.82(15)
C1 C2 H2B 120.6
C3 C2 H2B 120.6
C2 C3 C4 118.94(14)
C2 C3 H3A 120.5
C4 C3 H3A 120.5
O1 C4 C3 123.57(14)
O1 C4 C5 117.43(13)
C3 C4 C5 118.99(15)
N C5 C4 121.25(13)
N C5 C6 117.37(12)
C4 C5 C6 121.35(14)
O2 C6 C5 111.22(13)
O2 C6 H6A 109.4
C5 C6 H6A 109.4
O2 C6 H6B 109.4
C5 C6 H6B 109.4
H6A C6 H6B 108.0

loop_
_geom_bond_atom_site_label_1
_geom_bond_atom_site_label_2
_geom_bond_distance
N C1 1.334(2)
N C5 1.3412(19)
O1 C4 1.3478(19)
O1 H1A 0.8200
C1 C2 1.375(2)
C1 H1B 0.9300
O2 C6 1.430(2)
O2 H2A 0.8200
C2 C3 1.381(2)
C2 H2B 0.9300
C3 C4 1.387(2)
C3 H3A 0.9300
C4 C5 1.397(2)
C5 C6 1.499(2)
C6 H6A 0.9700
C6 H6B 0.9700

loop_
_geom_hbond_atom_site_label_D
_geom_hbond_atom_site_label_H
_geom_hbond_atom_site_label_A
_geom_hbond_site_symmetry_A
_geom_hbond_distance_DH
_geom_hbond_distance_HA
_geom_hbond_distance_DA
_geom_hbond_angle_DHA
O1 H1A O2 2 0.82 1.85 2.6502(17) 166
O2 H2A N 3_655 0.82 1.92 2.7216(17) 167

loop_
_geom_torsion_atom_site_label_1
_geom_torsion_atom_site_label_2
_geom_torsion_atom_site_label_3
_geom_torsion_atom_site_label_4
_geom_torsion
C5 N C1 C2 0.0(2)
N C1 C2 C3 -0.1(2)
C1 C2 C3 C4 0.0(2)
C2 C3 C4 O1 -179.62(15)
C2 C3 C4 C5 0.1(2)
C1 N C5 C4 0.1(2)
C1 N C5 C6 -177.96(13)
O1 C4 C5 N 179.61(13)
C3 C4 C5 N -0.1(2)
O1 C4 C5 C6 -2.4(2)
C3 C4 C5 C6 177.80(13)
N C5 C6 O2 95.53(15)
C4 C5 C6 O2 -82.49(17)

loop_
_cod_related_entry_id
_cod_related_entry_database
_cod_related_entry_code
1 ChemSpider 75932
